data_2007819
loop_
_publ_author_name
'Bryan, Jeffrey C.'

_publ_section_title
;
 <i>cis</i>--<i>syn</i>--<i>cis</i>-Dicyclohexano-18-crown-6 Sodium
 Perrhenate
;
_journal_issue 11
_journal_name_full 'Acta Crystallographica Section C'
_journal_page_first 1569
_journal_page_last 1571
_journal_paper_doi 10.1107/S0108270198007422
_journal_volume 54
_journal_year 1998
_chemical_formula_iupac '[Na Re O4 (C20 H36 O6)]'
_chemical_formula_moiety 'C20 H36 Na O10 Re'
_chemical_formula_sum 'C20 H36 Na O10 Re'
_chemical_formula_weight 645.70
_chemical_name_common
;
cis-syn-cis-dicyclohexano-18-crown-6 sodium perrhenate
;
_chemical_name_systematic
;
 cis-syn-cis-2,5,8,15,18,21-hexaoxatricyclo[20.4.0.0^9,14^]hexacosane sodium
perrhenate
;
_space_group_IT_number 14
_symmetry_cell_setting monoclinic
_symmetry_space_group_name_Hall '-P 2yn'
_symmetry_space_group_name_H-M 'P 1 21/n 1'
_atom_type_scat_source
;International Tables for Crystallography (1992, Vol C,
 Tables 4.2.6.8 and 6.1.1.4)
;
_cell_angle_alpha 90
_cell_angle_beta 112.420(10)
_cell_angle_gamma 90
_cell_formula_units_Z 4
_cell_length_a 9.224(2)
_cell_length_b 27.735(6)
_cell_length_c 10.497(3)
_cell_measurement_reflns_used 25
_cell_measurement_temperature 163
_cell_measurement_theta_max 16.3
_cell_measurement_theta_min 10.6
_cell_volume 2482.4(11)
_computing_cell_refinement 'CAD-4 Software'
_computing_data_collection 'CAD-4 Software (Enraf-Nonius, 1989)'
_computing_data_reduction 'XCAD4 (Harms, 1995)'
_computing_molecular_graphics 'SHELXTL (Siemens, 1995)'
_computing_publication_material 'PLATON (Spek, 1998)'
_computing_structure_refinement 'SHELXL93 (Sheldrick, 1993)'
_computing_structure_solution 'SHELXS86 (Sheldrick, 1990)'
_diffrn_ambient_temperature 163(2)
_diffrn_measurement_device_type 'Nonius CAD-4'
_diffrn_measurement_method \w
_diffrn_radiation_monochromator graphite
_diffrn_radiation_source 'fine-focus sealed tube'
_diffrn_radiation_type MoK\a
_diffrn_radiation_wavelength 0.71073
_diffrn_reflns_av_R_equivalents 0.030
_diffrn_reflns_av_sigmaI/netI 0.0396
_diffrn_reflns_limit_h_max 0
_diffrn_reflns_limit_h_min -11
_diffrn_reflns_limit_k_max 34
_diffrn_reflns_limit_k_min 0
_diffrn_reflns_limit_l_max 12
_diffrn_reflns_limit_l_min -11
_diffrn_reflns_number 5163
_diffrn_reflns_reduction_process
;
 ?
;
_diffrn_reflns_theta_max 26
_diffrn_reflns_theta_min 2
_diffrn_standards_decay_% 11.3
_diffrn_standards_interval_time 120
_diffrn_standards_number 3
_exptl_absorpt_coefficient_mu 4.96
_exptl_absorpt_correction_T_max 0.378
_exptl_absorpt_correction_T_min 0.194
_exptl_absorpt_correction_type '\y scan'
_exptl_absorpt_process_details '(Siemens, 1995)'
_exptl_crystal_colour colourless
_exptl_crystal_density_diffrn 1.73
_exptl_crystal_density_method 'not measured'
_exptl_crystal_description plate
_exptl_crystal_F_000 1288
_exptl_crystal_size_max 0.47
_exptl_crystal_size_mid 0.34
_exptl_crystal_size_min 0.20
_refine_diff_density_max 1.92
_refine_diff_density_min -0.81
_refine_ls_extinction_method none
_refine_ls_goodness_of_fit_all 1.12
_refine_ls_goodness_of_fit_obs 1.16
_refine_ls_hydrogen_treatment noref
_refine_ls_matrix_type full
_refine_ls_number_parameters 307
_refine_ls_number_reflns 4856
_refine_ls_number_restraints 112
_refine_ls_restrained_S_all 1.12
_refine_ls_restrained_S_obs 1.14
_refine_ls_R_factor_all 0.054
_refine_ls_R_factor_obs 0.035
_refine_ls_shift/esd_max 0.001
_refine_ls_shift/esd_mean 0.000
_refine_ls_structure_factor_coef Fsqd
_refine_ls_weighting_details 'w = 1/[\s^2^(Fo^2^)+(0.0428P)^2^+4.5183P] where P = (Fo^2^+2Fc^2^)/3'
_refine_ls_weighting_scheme calc
_refine_ls_wR_factor_all 0.095
_refine_ls_wR_factor_obs 0.086
_reflns_number_observed 3854
_reflns_number_total 4861
_reflns_observed_criterion I>2sigma(I)
_cod_data_source_file fr1125.cif
_cod_data_source_block rec218
_cod_depositor_comments
;
The following automatic conversions were performed:
'_symmetry_cell_setting' value 'Monoclinic' changed to 'monoclinic'
according to '/home/saulius/struct/CIF-dictionaries/cif_core.dic'
dictionary named 'cif_core.dic' version 2.4.1 from 2010-06-29.

Automatic conversion script
Id: cif_fix_enum 1527 2010-12-29 10:47:43Z saulius 

The following automatic conversions were performed:

'_symmetry_cell_setting' value 'Monoclinic' changed to 'monoclinic'
according to /home/saulius/struct/CIF-dictionaries/cif_core.dic
dictionary named 'cif_core.dic' version 2.4.1 from 2010-06-29.

Automatic conversion script
Id: cif_fix_values 1715 2011-07-08 13:25:40Z adriana 
;
_cod_original_sg_symbol_H-M 'P 21/n'
_cod_database_code 2007819

loop_
_symmetry_equiv_pos_as_xyz
x,y,z
1/2-x,1/2+y,1/2-z
-x,-y,-z
1/2+x,1/2-y,1/2+z

loop_
_atom_site_aniso_label
_atom_site_aniso_U_11
_atom_site_aniso_U_22
_atom_site_aniso_U_33
_atom_site_aniso_U_12
_atom_site_aniso_U_13
_atom_site_aniso_U_23
Re 0.03499(14) 0.02463(13) 0.03263(14) -0.00104(10) 0.01972(10) -0.00312(10)
Na 0.0364(12) 0.0334(13) 0.0301(11) 0.0033(10) 0.0182(10) 0.0030(9)
O1 0.036(2) 0.018(2) 0.031(2) 0.004(2) 0.004(2) 0.000(2)
O2 0.040(2) 0.031(2) 0.028(2) 0.000(2) 0.014(2) -0.001(2)
O3 0.042(2) 0.029(2) 0.024(2) -0.004(2) 0.015(2) -0.001(2)
O4 0.033(2) 0.034(2) 0.020(2) -0.002(2) 0.012(2) 0.001(2)
O5 0.041(2) 0.015(2) 0.032(2) 0.000(2) -0.001(2) 0.003(2)
O6 0.042(3) 0.024(2) 0.065(3) 0.002(2) -0.005(2) -0.004(2)
O7 0.041(2) 0.042(2) 0.033(2) -0.002(2) 0.020(2) -0.002(2)
O8 0.043(3) 0.069(4) 0.065(3) -0.013(2) 0.026(2) -0.001(3)
O9 0.089(4) 0.040(3) 0.062(3) 0.010(3) 0.043(3) -0.013(2)
O10 0.066(3) 0.035(2) 0.047(3) 0.005(2) 0.027(2) 0.004(2)
C1 0.039(3) 0.026(3) 0.028(3) 0.000(2) 0.009(2) -0.007(2)
C2 0.033(3) 0.033(3) 0.023(3) 0.001(3) 0.005(2) 0.000(2)
C3 0.036(3) 0.021(3) 0.037(3) 0.003(2) 0.012(3) 0.001(2)
C4 0.031(3) 0.044(4) 0.045(3) 0.000(3) 0.011(3) 0.005(3)
C5 0.037(3) 0.037(4) 0.051(4) -0.009(3) 0.015(3) -0.001(3)
C6 0.037(3) 0.029(3) 0.043(3) -0.007(3) 0.002(3) -0.006(3)
C7 0.061(4) 0.045(4) 0.029(3) -0.008(3) 0.025(3) -0.014(3)
C8 0.050(4) 0.045(4) 0.030(3) -0.001(3) 0.022(3) -0.002(3)
C9 0.045(3) 0.032(3) 0.033(3) -0.003(3) 0.024(3) -0.001(2)
C10 0.037(3) 0.043(4) 0.032(3) -0.009(3) 0.019(3) -0.001(3)
C11 0.036(3) 0.022(3) 0.021(2) -0.004(2) 0.009(2) 0.000(2)
C12 0.029(3) 0.026(3) 0.030(3) -0.001(2) 0.009(2) -0.007(2)
C13 0.034(3) 0.034(3) 0.026(3) -0.002(2) 0.004(2) 0.000(2)
C14 0.046(4) 0.052(4) 0.022(3) -0.010(3) 0.014(3) 0.001(3)
C15 0.044(4) 0.046(4) 0.028(3) 0.000(3) 0.016(3) -0.010(3)
C16 0.038(3) 0.024(3) 0.026(3) 0.003(2) 0.011(2) -0.003(2)
C17 0.039(4) 0.023(4) 0.038(4) 0.002(3) 0.004(3) 0.006(3)
C17A 0.048(16) 0.019(10) 0.044(13) 0.003(12) 0.006(11) 0.008(8)
C18 0.033(4) 0.025(4) 0.041(4) 0.004(3) 0.007(3) 0.007(3)
C18A 0.023(8) 0.012(9) 0.053(13) 0.013(9) 0.010(10) 0.014(9)
C19 0.051(4) 0.026(3) 0.044(4) 0.003(3) 0.007(3) 0.005(3)
C20 0.039(3) 0.021(3) 0.049(4) -0.002(3) 0.006(3) 0.004(3)

loop_
_atom_site_label
_atom_site_fract_x
_atom_site_fract_y
_atom_site_fract_z
_atom_site_U_iso_or_equiv
_atom_site_thermal_displace_type
_atom_site_calc_flag
_atom_site_refinement_flags
_atom_site_occupancy
_atom_site_disorder_group
_atom_site_type_symbol
Re 0.48912(3) 0.134857(8) 1.07887(2) 0.02872(9) Uani d . 1 . Re
Na 0.7228(3) 0.12988(8) 0.8419(2) 0.0316(5) Uani d . 1 . Na
O1 0.5187(4) 0.04825(13) 0.7552(4) 0.0313(9) Uani d . 1 . O
O2 0.5033(5) 0.12563(15) 0.5870(4) 0.0329(9) Uani d . 1 . O
O3 0.8071(5) 0.15645(14) 0.6563(4) 0.0307(9) Uani d . 1 . O
O4 0.8902(4) 0.20839(14) 0.8943(4) 0.0283(8) Uani d . 1 . O
O5 0.9473(5) 0.13684(13) 1.0872(4) 0.0335(9) Uani d PDU 1 1 O
O6 0.8199(5) 0.0496(2) 0.9612(5) 0.0514(13) Uani d PDU 1 1 O
O7 0.5604(5) 0.1487(2) 0.9535(4) 0.0371(10) Uani d . 1 . O
O8 0.3083(6) 0.1082(2) 1.0025(5) 0.0573(13) Uani d . 1 . O
O9 0.4712(7) 0.1862(2) 1.1620(5) 0.0592(14) Uani d . 1 . O
O10 0.6136(6) 0.0957(2) 1.1946(5) 0.0475(11) Uani d . 1 . O
C1 0.4144(7) 0.0445(2) 0.6153(6) 0.0323(13) Uani d . 1 . C
C2 0.3693(6) 0.0959(2) 0.5632(5) 0.0314(12) Uani d . 1 . C
C20 0.6049(7) 0.0057(2) 0.8080(6) 0.0396(15) Uani d . 1 . C
C3 0.2681(7) 0.1194(2) 0.6313(6) 0.0318(13) Uani d . 1 . C
C4 0.1220(7) 0.0891(2) 0.6087(7) 0.0410(15) Uani d . 1 . C
C5 0.1673(7) 0.0382(2) 0.6616(7) 0.0424(15) Uani d . 1 . C
C6 0.2695(7) 0.0142(2) 0.5957(7) 0.0399(15) Uani d . 1 . C
C7 0.5928(8) 0.1109(3) 0.5079(6) 0.043(2) Uani d . 1 . C
C8 0.7051(8) 0.1510(2) 0.5150(6) 0.0396(14) Uani d . 1 . C
C9 0.9030(7) 0.1985(2) 0.6765(6) 0.0338(13) Uani d . 1 . C
C10 0.9974(7) 0.2030(2) 0.8271(6) 0.0355(14) Uani d . 1 . C
C11 0.9640(6) 0.2195(2) 1.0388(5) 0.0266(11) Uani d . 1 . C
C12 1.0523(6) 0.1770(2) 1.1213(6) 0.0290(12) Uani d . 1 . C
C13 1.1151(7) 0.1888(2) 1.2746(6) 0.0333(13) Uani d . 1 . C
C14 0.9822(7) 0.2038(3) 1.3195(6) 0.0399(15) Uani d . 1 . C
C15 0.8985(8) 0.2476(2) 1.2389(6) 0.0387(14) Uani d . 1 . C
C16 0.8370(7) 0.2377(2) 1.0842(5) 0.0295(12) Uani d . 1 . C
C17 1.0331(9) 0.0924(3) 1.1233(8) 0.037(2) Uani d PDU 0.8 1 C
C17A 0.971(4) 0.0901(8) 1.151(2) 0.040(6) Uani d PDU 0.2 2 C
C18 0.9170(8) 0.0536(3) 1.1084(8) 0.035(2) Uani d PDU 0.8 1 C
C18A 0.982(2) 0.0584(7) 1.034(3) 0.030(5) Uani d PDU 0.2 2 C
C19 0.7084(8) 0.0139(2) 0.9525(7) 0.044(2) Uani d . 1 . C
H1 0.4718 0.0294 0.5616 0.039 Uiso calc R 1 . H
H2 0.3073 0.0945 0.4617 0.038 Uiso calc R 1 . H
H3A 0.2364 0.1520 0.5922 0.038 Uiso calc R 1 . H
H3B 0.3297 0.1229 0.7314 0.038 Uiso calc R 1 . H
H4A 0.0605 0.1041 0.6576 0.049 Uiso calc R 1 . H
H4B 0.0554 0.0881 0.5092 0.049 Uiso calc R 1 . H
H5A 0.0710 0.0188 0.6418 0.051 Uiso calc R 1 . H
H5B 0.2245 0.0390 0.7628 0.051 Uiso calc R 1 . H
H6A 0.2080 0.0097 0.4960 0.048 Uiso calc R 1 . H
H6B 0.3024 -0.0180 0.6375 0.048 Uiso calc R 1 . H
H7A 0.5225 0.1048 0.4110 0.051 Uiso calc R 1 . H
H7B 0.6512 0.0809 0.5464 0.051 Uiso calc R 1 . H
H8A 0.7664 0.1431 0.4583 0.048 Uiso calc R 1 . H
H8B 0.6469 0.1813 0.4799 0.048 Uiso calc R 1 . H
H9A 0.8365 0.2274 0.6425 0.041 Uiso calc R 1 . H
H9B 0.9731 0.1954 0.6253 0.041 Uiso calc R 1 . H
H10A 1.0628 0.1739 0.8614 0.043 Uiso calc R 1 . H
H10B 1.0673 0.2315 0.8452 0.043 Uiso calc R 1 . H
H11 1.0404 0.2463 1.0500 0.032 Uiso calc R 1 . H
H12 1.1426 0.1696 1.0940 0.035 Uiso calc R 1 1 H
H13A 1.1926 0.2152 1.2943 0.040 Uiso calc R 1 . H
H13B 1.1690 0.1601 1.3279 0.040 Uiso calc R 1 . H
H14A 0.9069 0.1769 1.3035 0.048 Uiso calc R 1 . H
H14B 1.0255 0.2113 1.4192 0.048 Uiso calc R 1 . H
H15A 0.9717 0.2753 1.2612 0.046 Uiso calc R 1 . H
H15B 0.8099 0.2562 1.2658 0.046 Uiso calc R 1 . H
H16A 0.7520 0.2135 1.0603 0.035 Uiso calc R 1 . H
H16B 0.7921 0.2678 1.0336 0.035 Uiso calc R 1 . H
H17A 1.1106 0.0937 1.2194 0.044 Uiso calc PR 0.8 1 H
H17B 1.0896 0.0863 1.0614 0.044 Uiso calc PR 0.8 1 H
H17C 0.8820 0.0805 1.1759 0.048 Uiso calc PR 0.2 2 H
H17D 1.0695 0.0889 1.2342 0.048 Uiso calc PR 0.2 2 H
H18A 0.9712 0.0227 1.1437 0.042 Uiso calc PR 0.8 1 H
H18B 0.8512 0.0617 1.1610 0.042 Uiso calc PR 0.8 1 H
H18C 1.0291 0.0759 0.9774 0.037 Uiso calc PR 0.2 2 H
H18D 1.0410 0.0282 1.0698 0.037 Uiso calc PR 0.2 2 H
H19A 0.6452 0.0241 1.0057 0.052 Uiso calc R 1 1 H
H19B 0.7627 -0.0165 0.9931 0.052 Uiso calc R 1 1 H
H20A 0.6681 -0.0029 0.7534 0.047 Uiso calc R 1 . H
H20B 0.5323 -0.0213 0.8020 0.047 Uiso calc R 1 . H

loop_
_geom_angle_atom_site_label_1
_geom_angle_atom_site_label_2
_geom_angle_atom_site_label_3
_geom_angle
_geom_angle_publ_flag
O10 Re O9 109.7(2) yes
O10 Re O8 109.2(3) yes
O9 Re O8 109.3(3) yes
O10 Re O7 109.6(2) yes
O9 Re O7 110.1(2) yes
O8 Re O7 108.9(2) yes
Re O7 Na 148.9(3) yes
O7 Na O3 143.2(2) yes
O7 Na O6 97.1(2) yes
O3 Na O6 119.5(2) yes
O7 Na O4 98.8(2) yes
O3 Na O4 65.01(13) yes
O6 Na O4 124.0(2) yes
O7 Na O5 84.6(2) yes
O3 Na O5 112.6(2) yes
O6 Na O5 65.41(14) yes
O4 Na O5 63.19(13) yes
O7 Na O2 97.4(2) yes
O3 Na O2 64.50(13) yes
O6 Na O2 116.4(2) yes
O4 Na O2 114.22(14) yes
O5 Na O2 177.0(2) yes
O7 Na O1 82.1(2) yes
O3 Na O1 110.61(15) yes
O6 Na O1 61.92(13) yes
O4 Na O1 173.62(14) yes
O5 Na O1 123.19(14) yes
O2 Na O1 59.42(13) yes
C20 O1 C1 113.7(4) no
C20 O1 Na 109.4(3) no
C1 O1 Na 119.4(3) no
C2 O2 C7 112.6(4) no
C2 O2 Na 118.4(3) no
C7 O2 Na 102.0(3) no
C8 O3 C9 111.4(4) no
C8 O3 Na 120.4(3) no
C9 O3 Na 119.3(3) no
C10 O4 C11 113.9(4) no
C10 O4 Na 106.0(3) no
C11 O4 Na 114.0(3) no
O1 C1 C6 113.1(5) no
O1 C1 C2 106.6(4) no
C6 C1 C2 111.1(5) no
O2 C2 C3 108.4(5) no
O2 C2 C1 112.2(4) no
C3 C2 C1 111.4(5) no
C2 C3 C4 110.7(5) no
C5 C4 C3 110.6(5) no
C4 C5 C6 111.9(6) no
C5 C6 C1 111.2(5) no
O2 C7 C8 107.3(5) no
O3 C8 C7 107.4(5) no
O3 C9 C10 107.7(5) no
O4 C10 C9 107.4(5) no
O4 C11 C12 111.9(4) no
O4 C11 C16 107.0(4) no
C12 C11 C16 113.3(5) no
O5 C12 C11 107.5(4) no
O5 C12 C13 112.3(5) no
C11 C12 C13 110.2(5) no
C12 C13 C14 110.9(5) no
C15 C14 C13 110.2(5) no
C14 C15 C16 110.7(5) no
C11 C16 C15 112.2(5) no
C12 O5 C17 110.5(5) no
C12 O5 Na 120.6(3) no
C17 O5 Na 110.2(4) no
O5 C17 C18 107.0(6) no
O6 C18 C17 107.1(6) no
C19 O6 C18 105.1(5) no
C19 O6 Na 118.3(4) no
C18 O6 Na 114.3(4) no
C12 O5 C17A 128.1(12) no
C17A O5 Na 108.3(10) no
O5 C17A C18A 100.9(17) no
O6 C18A C17A 98.9(17) no
C19 O6 C18A 138.7(11) no
C18A O6 Na 102.5(9) no
O6 C19 C20 110.3(5) no
O1 C20 C19 108.8(5) no

loop_
_geom_bond_atom_site_label_1
_geom_bond_atom_site_label_2
_geom_bond_site_symmetry_2
_geom_bond_distance
_geom_bond_publ_flag
Re O7 . 1.723(4) yes
Re O8 . 1.718(5) yes
Re O9 . 1.711(5) yes
Re O10 . 1.706(5) yes
Na O1 . 2.863(4) yes
Na O2 . 2.673(5) yes
Na O3 . 2.470(4) yes
Na O4 . 2.603(4) yes
Na O5 . 2.624(4) yes
Na O6 . 2.545(5) yes
Na O7 . 2.286(5) yes
O1 C20 . 1.414(7) no
O1 C1 . 1.419(6) no
O2 C2 . 1.427(7) no
O2 C7 . 1.436(7) no
O3 C8 . 1.429(7) no
O3 C9 . 1.430(7) no
O4 C10 . 1.425(6) no
O4 C11 . 1.439(6) no
C1 C6 . 1.525(8) no
C1 C2 . 1.526(8) no
C2 C3 . 1.522(8) no
C3 C4 . 1.528(8) no
C4 C5 . 1.517(9) no
C5 C6 . 1.519(9) no
C7 C8 . 1.502(9) no
C9 C10 . 1.491(8) no
C11 C12 . 1.505(8) no
C11 C16 . 1.510(8) no
C12 O5 . 1.430(7) no
C12 C13 . 1.522(7) no
C13 C14 . 1.529(8) no
C14 C15 . 1.513(9) no
C15 C16 . 1.527(7) no
O5 C17 . 1.436(8) no
C17 C18 . 1.483(10) no
C18 O6 . 1.465(8) no
O6 C19 . 1.405(8) no
O5 C17A . 1.44(2) no
C17A C18A . 1.54(2) no
C18A O6 . 1.42(2) no
C19 C20 . 1.469(8) no

loop_
_geom_hbond_atom_site_label_D
_geom_hbond_atom_site_label_H
_geom_hbond_atom_site_label_A
_geom_hbond_site_symmetry_A
_geom_hbond_distance_DH
_geom_hbond_distance_HA
_geom_hbond_distance_DA
_geom_hbond_angle_DHA
_geom_hbond_publ_flag
C3 H3B O7 . 0.99 2.59 3.523(7) 158 no
C16 H16A O7 . 0.99 2.47 3.437(8) 166 no
C17 H17B O8 1_655 0.99 2.40 3.271(11) 146 yes
C18 H18B O10 . 0.99 2.53 3.456(10) 156 yes
C20 H20B O10 3_657 0.99 2.47 3.454(8) 172 yes

loop_
_geom_torsion_atom_site_label_1
_geom_torsion_atom_site_label_2
_geom_torsion_atom_site_label_3
_geom_torsion_atom_site_label_4
_geom_torsion
_geom_torsion_publ_flag
O8 Re O7 Na -101.1(5) no
O9 Re O7 Na 139.1(5) no
O10 Re O7 Na 18.3(6) no
O4 Na O6 C18 38.6(5) no
O5 Na O6 C18 13.7(4) no
O7 Na O6 C18 -67.1(5) no
O3 Na O2 C2 161.3(4) no
O4 Na O2 C2 -155.5(4) no
O6 Na O2 C2 49.4(4) no
O7 Na O2 C2 -52.3(4) no
O3 Na O2 C7 37.0(4) no
O4 Na O2 C7 80.3(4) no
O6 Na O2 C7 -74.8(4) no
O7 Na O2 C7 -176.6(4) no
O7 Na O3 C9 71.6(5) no
O2 Na O7 Re 123.1(5) no
O3 Na O7 Re 179.6(4) no
O4 Na O7 Re -120.9(5) no
O5 Na O7 Re -59.1(5) no
O6 Na O7 Re 5.2(5) no
O2 Na O3 C8 -6.6(4) no
O4 Na O3 C8 -143.0(4) no
O5 Na O3 C8 174.1(4) no
O6 Na O3 C8 100.6(4) no
O7 Na O3 C8 -73.1(5) no
O2 Na O3 C9 138.0(4) no
O4 Na O3 C9 1.6(4) no
O5 Na O3 C9 -41.2(4) no
O6 Na O3 C9 -114.8(4) no
O5 Na O4 C10 102.2(3) no
O6 Na O4 C10 76.8(4) no
O7 Na O4 C10 -178.4(3) no
O2 Na O4 C11 157.8(3) no
O2 Na O6 C18 -169.0(4) no
O2 Na O4 C10 -76.2(4) no
O3 Na O4 C10 -33.1(3) no
O7 Na O4 C11 55.5(4) no
O4 Na O5 C12 -4.7(4) no
O6 Na O5 C12 152.3(4) no
O7 Na O5 C12 -107.3(4) no
O3 Na O4 C11 -159.2(4) no
O5 Na O4 C11 -23.9(3) no
O6 Na O4 C11 -49.3(4) no
O3 Na O5 C12 39.0(4) no
O7 Na O6 C19 57.4(5) no
O4 Na O5 C17 -135.3(5) no
O6 Na O5 C17 21.7(4) no
O3 Na O5 C17 -91.6(5) no
O3 Na O6 C18 116.8(4) no
O2 Na O6 C19 -44.5(5) no
O7 Na O5 C17 122.1(5) no
O4 Na O6 C19 163.0(4) no
O5 Na O6 C19 138.2(5) no
O3 Na O6 C19 -118.8(4) no
C20 O1 C1 C2 -163.5(5) no
C20 O1 C1 C6 74.0(6) no
C1 O1 C20 C19 179.9(7) no
Na O2 C2 C3 70.9(5) no
C2 O2 C7 C8 166.6(5) no
C7 O2 C2 C1 66.4(6) no
Na O2 C7 C8 -65.3(5) no
Na O2 C2 C1 -52.5(5) no
C7 O2 C2 C3 -170.3(5) no
Na O3 C8 C7 -24.1(6) no
C9 O3 C8 C7 -171.2(5) no
Na O3 C9 C10 28.8(6) no
C8 O3 C9 C10 176.4(5) no
C10 O4 C11 C16 164.2(4) no
Na O4 C11 C12 50.6(5) no
Na O4 C10 C9 61.6(4) no
Na O4 C11 C16 -74.0(4) no
C11 O4 C10 C9 -172.3(4) no
C10 O4 C11 C12 -71.1(6) no
Na O5 C17 C18 -54.2(6) no
C17 O5 C12 C11 160.5(5) no
C17 O5 C12 C13 -78.2(6) no
Na O5 C12 C13 151.3(4) no
Na O5 C12 C11 30.0(6) no
C12 O5 C17 C18 170.0(5) no
Na O6 C19 C20 52.3(6) no
C18 O6 C19 C20 -178.8(6) no
Na O6 C18 C17 -46.6(7) no
C19 O6 C18 C17 -177.8(6) no
C6 C1 C2 O2 177.0(5) no
C6 C1 C2 C3 55.3(6) no
O1 C1 C2 C3 -68.5(6) no
O1 C1 C2 O2 53.2(6) yes
O1 C1 C6 C5 65.8(6) no
C2 C1 C6 C5 -54.2(7) no
O2 C2 C3 C4 179.8(4) no
C1 C2 C3 C4 -56.3(6) no
C2 C3 C4 C5 56.4(7) no
C3 C4 C5 C6 -56.2(7) no
C4 C5 C6 C1 55.2(7) no
O2 C7 C8 O3 62.3(6) yes
O3 C9 C10 O4 -61.2(6) yes
C12 C11 C16 C15 52.3(6) no
O4 C11 C16 C15 176.1(4) no
O4 C11 C12 O5 -51.9(6) yes
O4 C11 C12 C13 -174.6(5) no
C16 C11 C12 O5 69.1(6) no
C16 C11 C12 C13 -53.5(6) no
O5 C12 C13 C14 -62.9(6) no
C11 C12 C13 C14 56.8(7) no
C12 C13 C14 C15 -59.2(7) no
C13 C14 C15 C16 56.7(7) no
C14 C15 C16 C11 -53.3(7) no
O5 C17 C18 O6 67.3(7) yes
O6 C19 C20 O1 -64.2(7) yes
